data_7227955
loop_
_publ_author_name
'Guo, Xiao-Yu'
'Zhao, Fei'
'Liu, Hou-Ting'
'Wang, Yan-Qin'
'Liu, Zhi-Liang'
'Gao, En-Qing'

_publ_section_title
;
 Five new 2D and 3D coordination polymers based on two new multifunctional
 pyridyl--tricarboxylate ligands: hydrothermal syntheses, structural
 diversity, luminescent and magnetic properties
;
_journal_issue 31
_journal_name_full 'RSC Adv.'
_journal_page_first 19039
_journal_paper_doi 10.1039/C7RA02063E
_journal_volume 7
_journal_year 2017
_chemical_formula_sum 'C14 H7 N O6 Zn'
_chemical_formula_weight 350.58
_chemical_name_systematic
; 
 ? 
;
_space_group_IT_number 29
_symmetry_cell_setting orthorhombic
_symmetry_space_group_name_Hall 'P 2c -2ac'
_symmetry_space_group_name_H-M 'P c a 21'
_atom_sites_solution_hydrogens geom
_atom_sites_solution_primary direct
_atom_sites_solution_secondary difmap
_audit_creation_method SHELXL-97
_audit_update_record
;
2017-03-15 deposited with the CCDC.
2017-03-16 downloaded from the CCDC.
;
_cell_angle_alpha 90.00
_cell_angle_beta 90.00
_cell_angle_gamma 90.00
_cell_formula_units_Z 4
_cell_length_a 15.7203(10)
_cell_length_b 13.1516(9)
_cell_length_c 6.1682(4)
_cell_measurement_reflns_used 844
_cell_measurement_temperature 293(2)
_cell_measurement_theta_max 70.6860
_cell_measurement_theta_min 8.3580
_cell_volume 1275.26(15)
_computing_structure_refinement 'SHELXL-97 (Sheldrick, 1997)'
_computing_structure_solution 'SHELXS-97 (Sheldrick, 1990)'
_diffrn_ambient_temperature 293(2)
_diffrn_measured_fraction_theta_full 1.000
_diffrn_measured_fraction_theta_max 1.000
_diffrn_measurement_device_type 'Cu K\a'
_diffrn_radiation_monochromator graphite
_diffrn_radiation_source 'Enhance (Cu) X-ray Source'
_diffrn_radiation_type CuK\a
_diffrn_radiation_wavelength 1.54184
_diffrn_reflns_av_R_equivalents 0.0434
_diffrn_reflns_av_sigmaI/netI 0.0704
_diffrn_reflns_limit_h_max 18
_diffrn_reflns_limit_h_min -16
_diffrn_reflns_limit_k_max 15
_diffrn_reflns_limit_k_min -13
_diffrn_reflns_limit_l_max 3
_diffrn_reflns_limit_l_min -7
_diffrn_reflns_number 2635
_diffrn_reflns_theta_full 67.24
_diffrn_reflns_theta_max 67.24
_diffrn_reflns_theta_min 3.36
_exptl_absorpt_coefficient_mu 2.996
_exptl_absorpt_correction_T_max 0.8177
_exptl_absorpt_correction_T_min 0.7956
_exptl_absorpt_correction_type multi-scan
_exptl_absorpt_process_details databas
_exptl_crystal_colour colorless
_exptl_crystal_density_diffrn 1.826
_exptl_crystal_density_method 'not measured'
_exptl_crystal_description block
_exptl_crystal_F_000 704
_exptl_crystal_size_max 0.08
_exptl_crystal_size_mid 0.07
_exptl_crystal_size_min 0.07
_refine_diff_density_max 0.483
_refine_diff_density_min -0.604
_refine_diff_density_rms 0.117
_refine_ls_abs_structure_details 'Flack H D (1983), Acta Cryst. A39, 876-881'
_refine_ls_abs_structure_Flack -0.02(8)
_refine_ls_extinction_method none
_refine_ls_goodness_of_fit_ref 1.083
_refine_ls_hydrogen_treatment constr
_refine_ls_matrix_type full
_refine_ls_number_parameters 199
_refine_ls_number_reflns 1513
_refine_ls_number_restraints 1
_refine_ls_restrained_S_all 1.082
_refine_ls_R_factor_all 0.0625
_refine_ls_R_factor_gt 0.0481
_refine_ls_shift/su_max 0.000
_refine_ls_shift/su_mean 0.000
_refine_ls_structure_factor_coef Fsqd
_refine_ls_weighting_details 'calc w=1/[\s^2^(Fo^2^)+(0.0629P)^2^+0.0000P] where P=(Fo^2^+2Fc^2^)/3'
_refine_ls_weighting_scheme calc
_refine_ls_wR_factor_gt 0.1165
_refine_ls_wR_factor_ref 0.1318
_reflns_number_gt 1253
_reflns_number_total 1513
_reflns_threshold_expression >2sigma(I)
_cod_data_source_file c7ra02063e2.cif
_cod_data_source_block exp_7279
_cod_original_cell_volume 1275.26(14)
_cod_original_sg_symbol_H-M Pca2(1)
_cod_database_code 7227955

loop_
_symmetry_equiv_pos_as_xyz
'x, y, z'
'-x, -y, z+1/2'
'x+1/2, -y, z'
'-x+1/2, y, z+1/2'

loop_
_atom_site_label
_atom_site_type_symbol
_atom_site_fract_x
_atom_site_fract_y
_atom_site_fract_z
_atom_site_U_iso_or_equiv
_atom_site_adp_type
_atom_site_occupancy
_atom_site_symmetry_multiplicity
_atom_site_calc_flag
_atom_site_refinement_flags
Zn1 Zn 1.19609(5) 0.56455(6) 0.2594(2) 0.0186(3) Uani 1 1 d .
N1 N 1.1055(3) 0.4500(4) 0.2464(17) 0.0189(13) Uani 1 1 d .
O1 O 0.8459(4) -0.1698(4) 0.1461(14) 0.0416(18) Uani 1 1 d .
O2 O 0.7223(4) -0.0848(5) 0.1526(13) 0.0368(16) Uani 1 1 d .
O3 O 0.8620(3) 0.3589(4) 0.0057(10) 0.0270(15) Uani 1 1 d .
O4 O 0.7427(3) 0.3011(3) 0.1628(11) 0.0253(13) Uani 1 1 d .
O5 O 1.2003(3) 0.3621(4) -0.2385(14) 0.0353(14) Uani 1 1 d .
H5 H 1.1731 0.3091 -0.2306 0.053 Uiso 1 1 calc R
O6 O 1.2097(3) 0.5086(4) -0.0607(9) 0.0232(13) Uani 1 1 d .
C1 C 0.7988(5) -0.0846(7) 0.1530(17) 0.029(2) Uani 1 1 d .
C2 C 0.8527(5) 0.0087(6) 0.1616(15) 0.0237(18) Uani 1 1 d .
C3 C 0.9399(5) 0.0023(6) 0.1889(16) 0.029(2) Uani 1 1 d .
H3 H 0.9663 -0.0608 0.1973 0.035 Uiso 1 1 calc R
C4 C 0.9878(5) 0.0908(6) 0.2039(16) 0.031(3) Uani 1 1 d .
H4 H 1.0460 0.0865 0.2295 0.037 Uiso 1 1 calc R
C5 C 0.9501(5) 0.1853(6) 0.1814(14) 0.0217(17) Uani 1 1 d .
C6 C 0.8617(5) 0.1911(6) 0.1456(14) 0.0220(18) Uani 1 1 d .
C7 C 0.8140(5) 0.1033(6) 0.1412(15) 0.0262(19) Uani 1 1 d .
H7 H 0.7553 0.1073 0.1244 0.031 Uiso 1 1 calc R
C8 C 0.8193(5) 0.2921(6) 0.1013(14) 0.0222(18) Uani 1 1 d .
C9 C 1.0040(4) 0.2791(6) 0.2065(13) 0.0202(19) Uani 1 1 d .
C10 C 1.0671(5) 0.3004(6) 0.0510(14) 0.0245(19) Uani 1 1 d .
H10 H 1.0766 0.2568 -0.0653 0.029 Uiso 1 1 calc R
C11 C 1.1141(5) 0.3872(6) 0.0763(15) 0.0204(17) Uani 1 1 d .
C12 C 1.0478(5) 0.4276(6) 0.3985(15) 0.0250(19) Uani 1 1 d .
H12 H 1.0427 0.4704 0.5178 0.030 Uiso 1 1 calc R
C13 C 0.9958(5) 0.3436(6) 0.3851(15) 0.0261(19) Uani 1 1 d .
H13 H 0.9560 0.3301 0.4929 0.031 Uiso 1 1 calc R
C14 C 1.1800(5) 0.4182(6) -0.0900(14) 0.0212(18) Uani 1 1 d .

loop_
_atom_site_aniso_label
_atom_site_aniso_U_11
_atom_site_aniso_U_22
_atom_site_aniso_U_33
_atom_site_aniso_U_23
_atom_site_aniso_U_13
_atom_site_aniso_U_12
Zn1 0.0179(4) 0.0126(4) 0.0254(5) -0.0023(6) -0.0010(6) -0.0014(4)
N1 0.018(3) 0.012(3) 0.026(4) 0.002(4) 0.001(4) 0.000(2)
O1 0.036(3) 0.016(3) 0.073(5) 0.006(4) -0.003(4) -0.007(3)
O2 0.034(3) 0.030(3) 0.047(4) 0.004(3) -0.005(3) -0.009(3)
O3 0.021(3) 0.022(3) 0.038(4) 0.011(3) -0.005(3) -0.006(2)
O4 0.028(3) 0.014(2) 0.034(3) -0.003(3) 0.001(3) 0.002(3)
O5 0.046(3) 0.021(3) 0.039(3) -0.009(5) 0.021(4) -0.019(3)
O6 0.027(3) 0.017(3) 0.025(3) -0.005(3) 0.004(3) -0.006(2)
C1 0.037(5) 0.021(4) 0.029(5) 0.004(4) -0.004(4) -0.002(4)
C2 0.026(4) 0.019(4) 0.027(4) 0.006(4) 0.001(4) -0.007(4)
C3 0.031(4) 0.011(4) 0.044(6) 0.003(4) 0.002(4) 0.001(4)
C4 0.021(4) 0.022(4) 0.050(8) 0.003(4) 0.005(4) -0.002(3)
C5 0.020(4) 0.017(4) 0.027(4) 0.003(3) 0.002(3) -0.001(3)
C6 0.020(4) 0.018(4) 0.028(5) 0.006(4) 0.005(4) -0.002(3)
C7 0.024(4) 0.022(4) 0.033(5) 0.007(4) 0.002(4) 0.002(4)
C8 0.024(4) 0.018(4) 0.024(4) -0.002(4) -0.006(4) 0.001(4)
C9 0.016(4) 0.020(4) 0.025(5) 0.002(3) 0.000(3) 0.001(3)
C10 0.027(4) 0.015(4) 0.032(5) -0.006(4) 0.004(4) -0.002(4)
C11 0.018(4) 0.011(3) 0.032(5) -0.002(3) 0.002(4) 0.003(3)
C12 0.024(4) 0.019(4) 0.031(5) -0.008(4) 0.006(4) -0.004(4)
C13 0.025(4) 0.027(4) 0.026(5) -0.003(4) 0.004(4) -0.001(4)
C14 0.022(4) 0.020(4) 0.023(4) -0.006(4) 0.000(4) -0.005(3)

loop_
_atom_type_symbol
_atom_type_description
_atom_type_scat_dispersion_real
_atom_type_scat_dispersion_imag
_atom_type_scat_source
C C 0.0181 0.0091 'International Tables Vol C Tables 4.2.6.8 and 6.1.1.4'
H H 0.0000 0.0000 'International Tables Vol C Tables 4.2.6.8 and 6.1.1.4'
N N 0.0311 0.0180 'International Tables Vol C Tables 4.2.6.8 and 6.1.1.4'
O O 0.0492 0.0322 'International Tables Vol C Tables 4.2.6.8 and 6.1.1.4'
Zn Zn -1.5491 0.6778 'International Tables Vol C Tables 4.2.6.8 and 6.1.1.4'

loop_
_geom_angle_atom_site_label_1
_geom_angle_atom_site_label_2
_geom_angle_atom_site_label_3
_geom_angle
_geom_angle_site_symmetry_1
_geom_angle_site_symmetry_3
O6 Zn1 O4 102.7(2) 4_755 3_565
O6 Zn1 O3 95.8(2) 4_755 2_765
O4 Zn1 O3 87.1(2) 3_565 2_765
O6 Zn1 N1 105.3(3) 4_755 .
O4 Zn1 N1 151.6(3) 3_565 .
O3 Zn1 N1 94.6(3) 2_765 .
O6 Zn1 O6 108.41(18) 4_755 .
O4 Zn1 O6 89.6(2) 3_565 .
O3 Zn1 O6 155.7(2) 2_765 .
N1 Zn1 O6 77.3(3) . .
C12 N1 C11 118.7(6) . .
C12 N1 Zn1 126.7(7) . .
C11 N1 Zn1 114.1(6) . .
C8 O3 Zn1 117.2(5) . 2_764
C8 O4 Zn1 121.3(5) . 3_465
C14 O6 Zn1 122.1(5) . 4_754
C14 O6 Zn1 114.5(5) . .
Zn1 O6 Zn1 117.8(3) 4_754 .
O2 C1 O1 123.3(8) . .
O2 C1 C2 124.7(8) . .
O1 C1 C2 111.9(7) . .
C3 C2 C7 119.9(7) . .
C3 C2 C1 121.2(7) . .
C7 C2 C1 118.9(7) . .
C2 C3 C4 119.6(7) . .
C5 C4 C3 120.9(7) . .
C4 C5 C6 119.2(7) . .
C4 C5 C9 119.0(7) . .
C6 C5 C9 121.8(7) . .
C7 C6 C5 119.6(7) . .
C7 C6 C8 119.6(7) . .
C5 C6 C8 120.8(7) . .
C6 C7 C2 120.7(7) . .
O3 C8 O4 125.7(7) . .
O3 C8 C6 117.8(7) . .
O4 C8 C6 116.5(7) . .
C13 C9 C10 118.8(7) . .
C13 C9 C5 121.8(7) . .
C10 C9 C5 119.3(7) . .
C11 C10 C9 117.9(8) . .
N1 C11 C10 123.3(8) . .
N1 C11 C14 115.6(7) . .
C10 C11 C14 121.1(8) . .
N1 C12 C13 122.5(8) . .
C12 C13 C9 118.7(8) . .
O5 C14 O6 124.6(8) . .
O5 C14 C11 121.7(7) . .
O6 C14 C11 113.7(7) . .

loop_
_geom_bond_atom_site_label_1
_geom_bond_atom_site_label_2
_geom_bond_distance
_geom_bond_site_symmetry_2
Zn1 O6 1.992(5) 4_755
Zn1 O4 2.004(5) 3_565
Zn1 O3 2.038(6) 2_765
Zn1 N1 2.075(5) .
Zn1 O6 2.118(6) .
N1 C12 1.337(11) .
N1 C11 1.343(12) .
O1 C1 1.344(10) .
O2 C1 1.202(9) .
O3 C8 1.253(9) .
O3 Zn1 2.038(6) 2_764
O4 C8 1.268(9) .
O4 Zn1 2.004(5) 3_465
O5 C14 1.219(11) .
O6 C14 1.289(9) .
O6 Zn1 1.992(5) 4_754
C1 C2 1.493(11) .
C2 C3 1.383(10) .
C2 C7 1.391(11) .
C3 C4 1.389(10) .
C4 C5 1.384(10) .
C5 C6 1.409(10) .
C5 C9 1.504(10) .
C6 C7 1.378(11) .
C6 C8 1.510(10) .
C9 C13 1.397(11) .
C9 C10 1.409(11) .
C10 C11 1.368(10) .
C11 C14 1.515(12) .
C12 C13 1.378(11) .
